data_4327641
loop_
_publ_author_name
'Chandrika P. Kulatilleke'
'Scott N. Goldie'
'Mary Jane Heeg'
'L. A. Ochrymowycz'
'D. B. Rorabacher'

_publ_section_title
;
 Formation and Dissociation Kinetics and Crystal Structures of
 Nickel(II)-Macrocyclic Tetrathiaether Complexes in Acetonitrile.
 Comparison to Nickel(II)-Macrocyclic Tetramines
;
_journal_name_full 'Inorganic Chemistry'
_journal_page_first 1444
_journal_page_last 1453
_journal_paper_doi 10.1021/ic991019+
_journal_volume 39
_journal_year 2000
_chemical_formula_sum 'C18 H32 Cl2 Ni O8 S4'
_chemical_formula_weight 634.29
_chemical_name_systematic
;
 ?
;
_space_group_IT_number 15
_symmetry_cell_setting monoclinic
_symmetry_space_group_name_Hall '-C 2yc'
_symmetry_space_group_name_H-M 'C 1 2/c 1'
_atom_sites_solution_hydrogens geom
_atom_sites_solution_primary direct
_atom_sites_solution_secondary difmap
_audit_creation_method SHELXL
_cell_angle_alpha 90.00
_cell_angle_beta 99.6990(10)
_cell_angle_gamma 90.00
_cell_formula_units_Z 4
_cell_length_a 17.7381(11)
_cell_length_b 7.0613(4)
_cell_length_c 20.9705(12)
_cell_measurement_reflns_used 5003
_cell_measurement_temperature 295(2)
_cell_volume 2589.1(3)
_computing_cell_refinement 'Bruker SAINT'
_computing_data_collection 'Bruker SMART'
_computing_data_reduction 'Bruker SAINT'
_computing_molecular_graphics SHELXTL-Plus
_computing_publication_material SHELXL-93
_computing_structure_refinement 'SHELXL-93 (Sheldrick, 1993)'
_computing_structure_solution 'SHELXS-86 (Sheldrick, 1990)'
_diffrn_ambient_temperature 295(2)
_diffrn_measurement_device 'Bruker P4/CCD'
_diffrn_measurement_method 'SMART CCD'
_diffrn_radiation_monochromator graphite
_diffrn_radiation_source 'fine-focus sealed tube'
_diffrn_radiation_type MoK\a
_diffrn_radiation_wavelength 0.71073
_diffrn_reflns_av_R_equivalents 0.073
_diffrn_reflns_av_sigmaI/netI 0.0750
_diffrn_reflns_limit_h_max 22
_diffrn_reflns_limit_h_min -23
_diffrn_reflns_limit_k_max 9
_diffrn_reflns_limit_k_min 0
_diffrn_reflns_limit_l_max 27
_diffrn_reflns_limit_l_min 0
_diffrn_reflns_number 13808
_diffrn_reflns_theta_max 28.31
_diffrn_reflns_theta_min 1.97
_exptl_absorpt_coefficient_mu 1.320
_exptl_absorpt_correction_type multi-scan
_exptl_crystal_colour red
_exptl_crystal_density_diffrn 1.627
_exptl_crystal_description multifaceted
_exptl_crystal_F_000 1320
_exptl_crystal_size_max 0.40
_exptl_crystal_size_mid 0.30
_exptl_crystal_size_min 0.30
_refine_diff_density_max 1.128
_refine_diff_density_min -1.234
_refine_diff_density_rms 0.139
_refine_ls_extinction_coef 0.0000(3)
_refine_ls_extinction_expression Fc^*^=kFc[1+0.001xFc^2^\l^3^/sin(2\q)]^-1/4^
_refine_ls_extinction_method SHELXL
_refine_ls_goodness_of_fit_all 0.946
_refine_ls_goodness_of_fit_obs 1.080
_refine_ls_matrix_type full
_refine_ls_number_parameters 216
_refine_ls_number_reflns 2995
_refine_ls_number_restraints 0
_refine_ls_restrained_S_all 0.964
_refine_ls_restrained_S_obs 1.080
_refine_ls_R_factor_all 0.0841
_refine_ls_R_factor_obs 0.0623
_refine_ls_shift/esd_max -2.451
_refine_ls_shift/esd_mean 0.012
_refine_ls_structure_factor_coef Fsqd
_refine_ls_weighting_details 'w=1/[\s^2^(Fo^2^)+(0.1027P)^2^+0.0000P] where P=(Fo^2^+2Fc^2^)/3'
_refine_ls_weighting_scheme calc
_refine_ls_wR_factor_all 0.1651
_refine_ls_wR_factor_obs 0.1517
_reflns_number_observed 2063
_reflns_number_total 2998
_reflns_observed_criterion >2sigma(I)
_cod_data_source_file ic9910192B_2.cif
_cod_data_source_block niss
_cod_depositor_comments
;
The following automatic conversions were performed:

'_refine_ls_weighting_scheme' value 'calc
w=1/[\s^2^(Fo^2^)+(0.1027P)^2^+0.0000P] where P=(Fo^2^+2Fc^2^)/3' was
changed to 'calc'. New tag '_refine_ls_weighting_details' was
created. The value of the new tag was set to
'w=1/[\s^2^(Fo^2^)+(0.1027P)^2^+0.0000P] where P=(Fo^2^+2Fc^2^)/3'.

Automatic conversion script
Id: cif_fix_values 3143 2015-03-26 13:38:13Z robertas 
;
_cod_database_code 4327641

loop_
_symmetry_equiv_pos_as_xyz
'x, y, z'
'-x, y, -z+1/2'
'x+1/2, y+1/2, z'
'-x+1/2, y+1/2, -z+1/2'
'-x, -y, -z'
'x, -y, z-1/2'
'-x+1/2, -y+1/2, -z'
'x+1/2, -y+1/2, z-1/2'

loop_
_atom_site_aniso_label
_atom_site_aniso_U_11
_atom_site_aniso_U_22
_atom_site_aniso_U_33
_atom_site_aniso_U_23
_atom_site_aniso_U_13
_atom_site_aniso_U_12
Ni1 0.0375(4) 0.0293(4) 0.0280(4) -0.0003(3) -0.0032(3) -0.0049(3)
S1 0.0433(6) 0.0304(5) 0.0353(5) 0.0005(4) -0.0022(4) -0.0027(4)
S2 0.0404(6) 0.0340(5) 0.0335(5) -0.0049(4) -0.0027(4) -0.0047(4)
C1 0.055(3) 0.041(2) 0.035(2) 0.003(2) -0.002(2) -0.001(2)
C2 0.069(3) 0.048(3) 0.043(3) 0.011(2) -0.003(2) 0.002(3)
C3 0.077(4) 0.079(4) 0.042(3) 0.016(3) -0.001(3) 0.011(3)
C4 0.083(4) 0.074(4) 0.034(3) 0.007(2) -0.016(3) 0.010(3)
C5 0.065(3) 0.058(3) 0.037(3) -0.007(2) -0.016(2) 0.005(3)
C6 0.056(3) 0.042(2) 0.029(2) -0.003(2) -0.009(2) 0.004(2)
C7 0.041(2) 0.043(2) 0.052(3) 0.000(2) 0.000(2) -0.005(2)
C8 0.039(2) 0.040(2) 0.053(3) -0.001(2) 0.003(2) -0.008(2)
C9 0.051(3) 0.042(2) 0.048(3) 0.003(2) 0.005(2) -0.011(2)
Cl1 0.0674(8) 0.0397(6) 0.0479(6) -0.0030(5) 0.0114(5) -0.0072(5)
O1 0.126(4) 0.070(3) 0.106(4) -0.010(3) 0.032(3) -0.044(3)
O2 0.131(4) 0.068(3) 0.089(3) -0.009(2) 0.057(3) -0.004(3)
O3 0.130(4) 0.055(2) 0.122(4) -0.003(3) 0.063(3) 0.003(2)
O4 0.105(4) 0.208(7) 0.104(4) 0.014(5) -0.038(3) -0.006(4)

loop_
_atom_site_label
_atom_site_type_symbol
_atom_site_fract_x
_atom_site_fract_y
_atom_site_fract_z
_atom_site_U_iso_or_equiv
_atom_site_thermal_displace_type
_atom_site_occupancy
_atom_site_calc_flag
_atom_site_refinement_flags
Ni1 Ni 0.0000 0.0000 0.0000 0.0326(2) Uani 1 d S
S1 S 0.00361(6) -0.26774(13) 0.05211(5) 0.0374(3) Uani 1 d .
S2 S 0.07856(6) 0.12508(14) 0.08025(5) 0.0370(3) Uani 1 d .
C1 C 0.0480(3) -0.2057(6) 0.1349(2) 0.0446(10) Uani 1 d .
C2 C 0.0731(3) -0.3808(7) 0.1753(2) 0.0547(12) Uani 1 d .
C3 C 0.1162(4) -0.3200(9) 0.2416(3) 0.067(2) Uani 1 d .
C4 C 0.1833(4) -0.1958(9) 0.2362(2) 0.0668(15) Uani 1 d .
C5 C 0.1595(4) -0.0196(8) 0.1945(3) 0.0563(13) Uani 1 d .
C6 C 0.1156(3) -0.0820(6) 0.1284(2) 0.0442(10) Uani 1 d .
C7 C 0.1623(3) 0.1981(7) 0.0463(2) 0.0462(10) Uani 1 d .
C8 C 0.1442(3) 0.3646(6) 0.0018(2) 0.0446(10) Uani 1 d .
C9 C 0.0939(3) 0.3240(7) -0.0624(2) 0.0476(11) Uani 1 d .
Cl1 Cl -0.16078(7) -0.8190(2) 0.10785(6) 0.0515(3) Uani 1 d .
O1 O -0.2133(3) -0.9688(6) 0.1076(3) 0.099(2) Uani 1 d .
O2 O -0.1278(3) -0.8157(6) 0.0511(2) 0.0917(14) Uani 1 d .
O3 O -0.1945(3) -0.6447(6) 0.1186(3) 0.097(2) Uani 1 d .
O4 O -0.0990(3) -0.8560(12) 0.1584(3) 0.146(2) Uani 1 d .
H1 H 0.0043(24) -0.1315(59) 0.1516(21) 0.039(11) Uiso 1 d .
H2A H 0.0291(27) -0.4729(63) 0.1796(23) 0.046(12) Uiso 1 d .
H2B H 0.1110(29) -0.4347(78) 0.1565(26) 0.057(15) Uiso 1 d .
H3A H 0.0736(35) -0.2534(87) 0.2595(30) 0.081(18) Uiso 1 d .
H3B H 0.1264(37) -0.4446(98) 0.2659(32) 0.092(20) Uiso 1 d .
H4A H 0.2437(41) -0.2657(99) 0.2134(36) 0.117(24) Uiso 1 d .
H4B H 0.2124(31) -0.1509(73) 0.2846(28) 0.071(16) Uiso 1 d .
H5A H 0.2018(36) 0.0666(90) 0.1978(30) 0.077(18) Uiso 1 d .
H5B H 0.1256(30) 0.0448(75) 0.2147(27) 0.057(15) Uiso 1 d .
H6 H 0.1620(25) -0.1438(65) 0.0983(22) 0.050(13) Uiso 1 d .
H7A H 0.1808(25) 0.0767(73) 0.0261(23) 0.049(12) Uiso 1 d .
H7B H 0.1994(25) 0.2375(61) 0.0832(22) 0.038(11) Uiso 1 d .
H8A H 0.1235(29) 0.4590(73) 0.0246(26) 0.058(15) Uiso 1 d .
H8B H 0.1892(30) 0.4204(77) -0.0092(24) 0.061(15) Uiso 1 d .
H9A H 0.0986(24) 0.4281(70) -0.0938(23) 0.045(12) Uiso 1 d .
H9B H -0.1081(26) -0.2158(74) 0.0854(25) 0.056(14) Uiso 1 d .

loop_
_atom_type_symbol
_atom_type_description
_atom_type_scat_dispersion_real
_atom_type_scat_dispersion_imag
_atom_type_scat_source
C C 0.0033 0.0016 'International Tables Vol C Tables 4.2.6.8 and 6.1.1.4'
H H 0.0000 0.0000 'International Tables Vol C Tables 4.2.6.8 and 6.1.1.4'
O O 0.0106 0.0060 'International Tables Vol C Tables 4.2.6.8 and 6.1.1.4'
S S 0.1246 0.1234 'International Tables Vol C Tables 4.2.6.8 and 6.1.1.4'
Cl Cl 0.1484 0.1585 'International Tables Vol C Tables 4.2.6.8 and 6.1.1.4'
Ni Ni 0.3393 1.1124 'International Tables Vol C Tables 4.2.6.8 and 6.1.1.4'

loop_
_geom_angle_atom_site_label_1
_geom_angle_atom_site_label_2
_geom_angle_atom_site_label_3
_geom_angle
_geom_angle_site_symmetry_1
_geom_angle_site_symmetry_3
S1 Ni1 S1 180.0 . 5
S1 Ni1 S2 89.81(4) . 5
S1 Ni1 S2 90.19(4) 5 5
S1 Ni1 S2 90.20(4) . .
S1 Ni1 S2 89.81(4) 5 .
S2 Ni1 S2 180.0 5 .
C9 S1 C1 101.8(2) 5 .
C9 S1 Ni1 107.5(2) 5 .
C1 S1 Ni1 103.84(14) . .
C7 S2 C6 101.6(2) . .
C7 S2 Ni1 105.6(2) . .
C6 S2 Ni1 103.00(14) . .
C6 C1 C2 111.0(4) . .
C6 C1 S1 105.9(3) . .
C2 C1 S1 111.8(3) . .
C1 C2 C3 109.4(4) . .
C4 C3 C2 112.2(5) . .
C3 C4 C5 111.7(5) . .
C6 C5 C4 109.3(4) . .
C1 C6 C5 112.0(4) . .
C1 C6 S2 107.1(3) . .
C5 C6 S2 110.4(3) . .
C8 C7 S2 111.2(3) . .
C7 C8 C9 115.9(4) . .
C8 C9 S1 111.5(3) . 5
O3 Cl1 O1 111.1(3) . .
O3 Cl1 O4 109.8(4) . .
O1 Cl1 O4 107.0(4) . .
O3 Cl1 O2 111.6(3) . .
O1 Cl1 O2 112.2(3) . .
O4 Cl1 O2 104.8(4) . .

loop_
_geom_bond_atom_site_label_1
_geom_bond_atom_site_label_2
_geom_bond_distance
_geom_bond_site_symmetry_2
Ni1 S1 2.1792(9) .
Ni1 S1 2.1793(9) 5
Ni1 S2 2.1827(9) 5
Ni1 S2 2.1827(9) .
S1 C9 1.822(5) 5
S1 C1 1.835(4) .
S2 C7 1.827(5) .
S2 C6 1.835(4) .
C1 C6 1.508(7) .
C1 C2 1.522(6) .
C2 C3 1.530(7) .
C3 C4 1.498(9) .
C4 C5 1.539(7) .
C5 C6 1.535(6) .
C7 C8 1.502(6) .
C8 C9 1.512(6) .
C9 S1 1.822(5) 5
Cl1 O3 1.404(4) .
Cl1 O1 1.409(4) .
Cl1 O4 1.415(5) .
Cl1 O2 1.413(4) .

loop_
_geom_torsion_atom_site_label_1
_geom_torsion_atom_site_label_2
_geom_torsion_atom_site_label_3
_geom_torsion_atom_site_label_4
_geom_torsion
_geom_torsion_site_symmetry_1
_geom_torsion_site_symmetry_4
S1 Ni1 S1 C9 -146.6(25) 5 5
S2 Ni1 S1 C9 -59.0(2) 5 5
S2 Ni1 S1 C9 121.0(2) . 5
S1 Ni1 S1 C1 106.0(25) 5 .
S2 Ni1 S1 C1 -166.4(2) 5 .
S2 Ni1 S1 C1 13.6(2) . .
S1 Ni1 S2 C7 120.1(2) . .
S1 Ni1 S2 C7 -59.9(2) 5 .
S2 Ni1 S2 C7 -134.6(93) 5 .
S1 Ni1 S2 C6 13.9(2) . .
S1 Ni1 S2 C6 -166.1(2) 5 .
S2 Ni1 S2 C6 119.3(93) 5 .
C9 S1 C1 C6 -156.9(3) 5 .
Ni1 S1 C1 C6 -45.3(3) . .
C9 S1 C1 C2 82.1(4) 5 .
Ni1 S1 C1 C2 -166.4(3) . .
C6 C1 C2 C3 56.8(6) . .
S1 C1 C2 C3 174.7(4) . .
C1 C2 C3 C4 -56.6(7) . .
C2 C3 C4 C5 56.4(7) . .
C3 C4 C5 C6 -54.3(7) . .
C2 C1 C6 C5 -57.9(5) . .
S1 C1 C6 C5 -179.4(3) . .
C2 C1 C6 S2 -179.1(3) . .
S1 C1 C6 S2 59.4(3) . .
C4 C5 C6 C1 55.4(6) . .
C4 C5 C6 S2 174.7(4) . .
C7 S2 C6 C1 -155.4(3) . .
Ni1 S2 C6 C1 -46.2(3) . .
C7 S2 C6 C5 82.4(4) . .
Ni1 S2 C6 C5 -168.4(4) . .
C6 S2 C7 C8 177.6(3) . .
Ni1 S2 C7 C8 70.4(3) . .
S2 C7 C8 C9 -71.8(5) . .
C7 C8 C9 S1 69.2(5) . 5
